data_9013595
loop_
_publ_author_name
'Kyono, A.'

_publ_section_title
;Molecular conformation and anion configuration variations for As4S4 and
 As4Se4 in an anion-substituted solid solution Locality: synthetic Note:
 S1Se3-5
;
_journal_name_full 'American Mineralogist'
_journal_page_first 451
_journal_page_last 460
_journal_paper_doi 10.2138/am.2009.3075
_journal_volume 94
_journal_year 2009
_chemical_compound_source Synthetic
_chemical_formula_structural As4Se4
_chemical_formula_sum 'As S0.255 Se0.745'
_space_group_IT_number 14
_symmetry_space_group_name_Hall '-P 2yn'
_symmetry_space_group_name_H-M 'P 1 21/n 1'
_cell_angle_alpha 90
_cell_angle_beta 106.567
_cell_angle_gamma 90
_cell_formula_units_Z 16
_cell_length_a 9.5129
_cell_length_b 13.7439
_cell_length_c 6.6999
_cell_volume 839.610
_database_code_amcsd 0004885
_exptl_crystal_density_diffrn 4.491
_cod_original_formula_sum 'As (S.255 Se.745)'
_cod_database_code 9013595
_amcsd_formula_title As4Se4

loop_
_space_group_symop_operation_xyz
x,y,z
1/2+x,1/2-y,1/2+z
1/2-x,1/2+y,1/2-z
-x,-y,-z

loop_
_atom_site_aniso_label
_atom_site_aniso_U_11
_atom_site_aniso_U_22
_atom_site_aniso_U_33
_atom_site_aniso_U_12
_atom_site_aniso_U_13
_atom_site_aniso_U_23
As1 0.02420 0.02090 0.01790 -0.00180 0.00300 -0.00350
As2 0.01870 0.02340 0.02380 -0.00060 0.00590 -0.00040
As3 0.02170 0.02900 0.01450 0.00030 0.00320 -0.00340
As4 0.01840 0.02570 0.02190 0.00550 0.00070 0.00360
SX1 0.03030 0.02380 0.01960 0.00280 0.00320 -0.00080
SeX1 0.03030 0.02380 0.01960 0.00280 0.00320 -0.00080
SX2 0.02470 0.02520 0.01990 -0.00220 0.00660 0.00250
SeX2 0.02470 0.02520 0.01990 -0.00220 0.00660 0.00250
SX3 0.02800 0.02290 0.02210 0.00150 0.00530 0.00680
SeX3 0.02800 0.02290 0.02210 0.00150 0.00530 0.00680
SX4 0.02830 0.03390 0.02440 0.00450 0.01110 -0.00350
SeX4 0.02830 0.03390 0.02440 0.00450 0.01110 -0.00350

loop_
_atom_site_label
_atom_site_fract_x
_atom_site_fract_y
_atom_site_fract_z
_atom_site_occupancy
_atom_site_U_iso_or_equiv
_atom_site_type_symbol
_atom_site_attached_hydrogens
As1 0.11540 -0.01898 0.75690 1.00000 0.02170 As 0
As2 0.42650 0.14050 0.86210 1.00000 0.02200 As 0
As3 0.32370 0.13008 0.17580 1.00000 0.02220 As 0
As4 0.03910 0.16074 0.70640 1.00000 0.02310 As 0
SX1 0.34289 -0.00953 0.69670 0.22000 0.02530 S 0
SeX1 0.34289 -0.00953 0.69670 0.78000 0.02530 Se 0
SX2 0.21383 -0.02495 0.11843 0.19100 0.02320 S 0
SeX2 0.21383 -0.02495 0.11843 0.80900 0.02320 Se 0
SX3 0.24237 0.23030 0.64175 0.37900 0.02470 S 0
SeX3 0.24237 0.23030 0.64175 0.62100 0.02470 Se 0
SX4 0.11027 0.21580 0.05619 0.23000 0.02810 S 0
SeX4 0.11027 0.21580 0.05619 0.77000 0.02810 Se 0

loop_
_cod_changelog_entry_id
_cod_changelog_entry_author
_cod_changelog_entry_date
_cod_changelog_entry_text
1
;cod-tools version 3.8.0
Id: cif_guess_AMCSD_atom_types 9581 2023-05-17 12:35:41Z saulius
;
2023-05-23T09:24:57+03:00
;Derived atom types and hydrogen counts
from atom names that follow the AMCSD naming convention
(Wat == water, O-H == hydroxyl).
;

loop_
_cod_related_entry_id
_cod_related_entry_database
_cod_related_entry_code
1 AMCSD 0004885
